data_7247032
loop_
_publ_author_name
'Faraonov, Maxim A.'
'Yudanova, Evgeniya I.'
'Kuzmin, Alexey V.'
'Khasanov, Salavat S.'
'Troyanov, Sergey I.'
'Otsuka, Akihiro'
'Yamochi, Hideki'
'Kitagawa, Hiroshi'
'Konarev, Dmitri V.'

_publ_section_title
;
 Synthesis, structure and properties of coordination complexes of tin(ii)
 phthalocyanine and naphthalocyanine with transition metal fragments
;
_journal_issue 33
_journal_name_full CrystEngComm
_journal_page_first 4620
_journal_page_last 4637
_journal_paper_doi 10.1039/D3CE00564J
_journal_volume 25
_journal_year 2023
_chemical_formula_moiety 'C32 H16 N8 Sn, C10 H15 I2 Ir, C6 H4 Cl2'
_chemical_formula_sum 'C48 H35 Cl2 I2 Ir N8 Sn'
_chemical_formula_weight 1359.43
_space_group_crystal_system monoclinic
_space_group_IT_number 14
_space_group_name_Hall '-P 2yn'
_space_group_name_H-M_alt 'P 1 21/n 1'
_atom_sites_solution_hydrogens geom
_atom_sites_solution_primary direct
_atom_sites_solution_secondary difmap
_audit_creation_method SHELXL-2013
_audit_update_record
;
2023-05-20 deposited with the CCDC.	2023-07-13 downloaded from the CCDC.
;
_cell_angle_alpha 90
_cell_angle_beta 91.2240(10)
_cell_angle_gamma 90
_cell_formula_units_Z 4
_cell_length_a 14.8478(2)
_cell_length_b 12.65290(10)
_cell_length_c 23.7022(2)
_cell_measurement_reflns_used 37340
_cell_measurement_temperature 130(2)
_cell_measurement_theta_max 30.0830
_cell_measurement_theta_min 3.4840
_cell_volume 4451.86(8)
_computing_cell_refinement 'CrysAlisPro 1.171.38.46 (Rigaku OD, 2015)'
_computing_data_collection 'CrysAlisPro 1.171.38.46 (Rigaku OD, 2015)'
_computing_data_reduction 'CrysAlisPro 1.171.38.46 (Rigaku OD, 2015)'
_computing_molecular_graphics WinGx
_computing_publication_material WinGx
_computing_structure_refinement 'SHELXL-2013 (Sheldrick, 2013)'
_computing_structure_solution 'SHELXS-2013 (Sheldrick, 2013)'
_diffrn_ambient_environment N~2~
_diffrn_ambient_temperature 130(1)
_diffrn_detector 'CCD plate'
_diffrn_detector_area_resol_mean 5.2283
_diffrn_detector_type AtlasS2
_diffrn_measured_fraction_theta_full 0.999
_diffrn_measured_fraction_theta_max 0.988
_diffrn_measurement_device 'four-circle diffractometer'
_diffrn_measurement_device_type 'Xcalibur, AtlasS2, Gemini'
_diffrn_measurement_method '\w scans'
_diffrn_radiation_monochromator graphite
_diffrn_radiation_probe x-ray
_diffrn_radiation_type 'Mo K\a'
_diffrn_radiation_wavelength 0.71073
_diffrn_reflns_av_R_equivalents 0.0185
_diffrn_reflns_av_unetI/netI 0.0127
_diffrn_reflns_Laue_measured_fraction_full 0.999
_diffrn_reflns_Laue_measured_fraction_max 0.988
_diffrn_reflns_limit_h_max 19
_diffrn_reflns_limit_h_min -19
_diffrn_reflns_limit_k_max 16
_diffrn_reflns_limit_k_min -16
_diffrn_reflns_limit_l_max 31
_diffrn_reflns_limit_l_min -31
_diffrn_reflns_number 60271
_diffrn_reflns_point_group_measured_fraction_full 0.999
_diffrn_reflns_point_group_measured_fraction_max 0.988
_diffrn_reflns_theta_full 25.242
_diffrn_reflns_theta_max 28.279
_diffrn_reflns_theta_min 2.272
_diffrn_source 'fine-focus sealed X-ray tube'
_diffrn_source_type 'Enhance (Mo) X-ray Source'
_exptl_absorpt_coefficient_mu 5.100
_exptl_absorpt_correction_T_max 1.00000
_exptl_absorpt_correction_T_min 0.73471
_exptl_absorpt_correction_type multi-scan
_exptl_absorpt_process_details
;
CrysAlisPro 1.171.38.43d (Rigaku Oxford Diffraction, 2015)
Empirical absorption correction using spherical harmonics,
 implemented in SCALE3 ABSPACK scaling algorithm.
;
_exptl_crystal_colour black
_exptl_crystal_density_diffrn 2.028
_exptl_crystal_description plate
_exptl_crystal_F_000 2584
_exptl_crystal_size_max 0.250
_exptl_crystal_size_mid 0.200
_exptl_crystal_size_min 0.100
_refine_diff_density_max 0.643
_refine_diff_density_min -1.605
_refine_diff_density_rms 0.106
_refine_ls_extinction_method none
_refine_ls_goodness_of_fit_ref 1.118
_refine_ls_hydrogen_treatment constr
_refine_ls_matrix_type full
_refine_ls_number_parameters 560
_refine_ls_number_reflns 10902
_refine_ls_number_restraints 0
_refine_ls_restrained_S_all 1.118
_refine_ls_R_factor_all 0.0229
_refine_ls_R_factor_gt 0.0219
_refine_ls_shift/su_max 0.003
_refine_ls_shift/su_mean 0.000
_refine_ls_structure_factor_coef Fsqd
_refine_ls_weighting_details
;
 w=1/[\s^2^(Fo^2^)+(0.0178P)^2^+15.0806P]
 where P=(Fo^2^+2Fc^2^)/3
;
_refine_ls_weighting_scheme calc
_refine_ls_wR_factor_gt 0.0534
_refine_ls_wR_factor_ref 0.0537
_reflns_Friedel_coverage 0.000
_reflns_number_gt 10561
_reflns_number_total 10902
_reflns_threshold_expression 'I > 2\s(I)'
_cod_data_source_file d3ce00564j2.cif
_cod_data_source_block PMCpIrI2SnPcC6H4Cl2
_cod_depositor_comments 'Adding full bibliography for 7247026--7247038.cif.'
_cod_original_sg_symbol_H-M 'P 21/n'
_cod_database_code 7247032
_shelx_space_group_comment
;
The symmetry employed for this shelxl refinement is uniquely defined
by the following loop, which should always be used as a source of
symmetry information in preference to the above space-group names.
They are only intended as comments.
;
_shelx_estimated_absorpt_t_min 0.362
_shelx_estimated_absorpt_t_max 0.630
_shelxl_version_number 2013-2

loop_
_space_group_symop_operation_xyz
'x, y, z'
'-x+1/2, y+1/2, -z+1/2'
'-x, -y, -z'
'x-1/2, -y-1/2, z-1/2'

loop_
_atom_site_label
_atom_site_type_symbol
_atom_site_fract_x
_atom_site_fract_y
_atom_site_fract_z
_atom_site_U_iso_or_equiv
_atom_site_adp_type
_atom_site_occupancy
_atom_site_site_symmetry_order
_atom_site_calc_flag
_atom_site_refinement_flags_posn
_atom_site_refinement_flags_adp
_atom_site_refinement_flags_occupancy
_atom_site_disorder_assembly
_atom_site_disorder_group
Sn Sn 0.97512(2) 0.42039(2) 0.13745(2) 0.01166(4) Uani 1 1 d . . . . .
N1 N 0.96987(17) 0.5361(2) 0.06819(10) 0.0145(5) Uani 1 1 d . . . . .
N2 N 1.11652(16) 0.4662(2) 0.13107(11) 0.0144(5) Uani 1 1 d . . . . .
N3 N 1.03988(16) 0.26584(19) 0.13652(10) 0.0140(5) Uani 1 1 d . . . . .
N4 N 0.89114(16) 0.3372(2) 0.07481(10) 0.0141(5) Uani 1 1 d . . . . .
N5 N 0.82929(17) 0.4856(2) 0.02157(11) 0.0167(5) Uani 1 1 d . . . . .
N6 N 1.09536(17) 0.6469(2) 0.09928(11) 0.0161(5) Uani 1 1 d . . . . .
N7 N 1.19262(17) 0.3105(2) 0.16774(11) 0.0157(5) Uani 1 1 d . . . . .
N8 N 0.91700(16) 0.1548(2) 0.10230(11) 0.0152(5) Uani 1 1 d . . . . .
C101 C 0.8948(2) 0.5528(2) 0.03407(12) 0.0154(6) Uani 1 1 d . . . . .
C102 C 0.8946(2) 0.6613(2) 0.01441(12) 0.0165(6) Uani 1 1 d . . . . .
C103 C 0.9720(2) 0.7094(2) 0.03752(12) 0.0161(6) Uani 1 1 d . . . . .
C104 C 1.0185(2) 0.6289(2) 0.07098(12) 0.0154(5) Uani 1 1 d . . . . .
C105 C 1.1415(2) 0.5707(2) 0.12528(12) 0.0158(6) Uani 1 1 d . . . . .
C106 C 1.2314(2) 0.5853(2) 0.14992(13) 0.0172(6) Uani 1 1 d . . . . .
C107 C 1.2609(2) 0.4855(2) 0.16722(13) 0.0165(6) Uani 1 1 d . . . . .
C108 C 1.18709(19) 0.4127(2) 0.15603(12) 0.0151(5) Uani 1 1 d . . . . .
C109 C 1.12570(19) 0.2441(2) 0.15702(12) 0.0149(5) Uani 1 1 d . . . . .
C110 C 1.1360(2) 0.1304(2) 0.16301(12) 0.0167(6) Uani 1 1 d . . . . .
C111 C 1.0538(2) 0.0853(2) 0.14603(12) 0.0163(6) Uani 1 1 d . . . . .
C112 C 0.9960(2) 0.1710(2) 0.12791(12) 0.0154(6) Uani 1 1 d . . . . .
C113 C 0.87124(19) 0.2312(2) 0.07647(12) 0.0150(5) Uani 1 1 d . . . . .
C114 C 0.7924(2) 0.2107(2) 0.04067(12) 0.0168(6) Uani 1 1 d . . . . .
C115 C 0.7652(2) 0.3082(2) 0.01852(12) 0.0171(6) Uani 1 1 d . . . . .
C116 C 0.82949(19) 0.3859(2) 0.03899(12) 0.0155(6) Uani 1 1 d . . . . .
C117 C 0.8309(2) 0.7189(3) -0.01663(13) 0.0197(6) Uani 1 1 d . . . . .
H117 H 0.7790 0.6860 -0.0329 0.024 Uiso 1 1 calc R U . . .
C118 C 0.8463(2) 0.8265(3) -0.02285(13) 0.0220(6) Uani 1 1 d . . . . .
H118 H 0.8030 0.8687 -0.0425 0.026 Uiso 1 1 calc R U . . .
C119 C 0.9244(2) 0.8739(3) -0.00067(14) 0.0228(7) Uani 1 1 d . . . . .
H119 H 0.9334 0.9475 -0.0062 0.027 Uiso 1 1 calc R U . . .
C120 C 0.9890(2) 0.8166(2) 0.02912(13) 0.0187(6) Uani 1 1 d . . . . .
H120 H 1.0427 0.8489 0.0432 0.022 Uiso 1 1 calc R U . . .
C121 C 1.2862(2) 0.6740(3) 0.15672(14) 0.0224(6) Uani 1 1 d . . . . .
H121 H 1.2663 0.7421 0.1451 0.027 Uiso 1 1 calc R U . . .
C122 C 1.3709(2) 0.6589(3) 0.18100(15) 0.0247(7) Uani 1 1 d . . . . .
H122 H 1.4093 0.7181 0.1869 0.030 Uiso 1 1 calc R U . . .
C123 C 1.4012(2) 0.5581(3) 0.19703(15) 0.0239(7) Uani 1 1 d . . . . .
H123 H 1.4601 0.5502 0.2128 0.029 Uiso 1 1 calc R U . . .
C124 C 1.3468(2) 0.4698(3) 0.19037(14) 0.0209(6) Uani 1 1 d . . . . .
H124 H 1.3673 0.4014 0.2012 0.025 Uiso 1 1 calc R U . . .
C125 C 1.2102(2) 0.0682(3) 0.17835(14) 0.0207(6) Uani 1 1 d . . . . .
H125 H 1.2661 0.0988 0.1896 0.025 Uiso 1 1 calc R U . . .
C126 C 1.1981(2) -0.0406(3) 0.17633(15) 0.0240(7) Uani 1 1 d . . . . .
H126 H 1.2473 -0.0854 0.1862 0.029 Uiso 1 1 calc R U . . .
C127 C 1.1157(2) -0.0860(3) 0.16015(15) 0.0239(7) Uani 1 1 d . . . . .
H127 H 1.1099 -0.1608 0.1598 0.029 Uiso 1 1 calc R U . . .
C128 C 1.0421(2) -0.0239(2) 0.14463(14) 0.0195(6) Uani 1 1 d . . . . .
H128 H 0.9861 -0.0547 0.1335 0.023 Uiso 1 1 calc R U . . .
C129 C 0.7492(2) 0.1171(3) 0.02483(14) 0.0219(6) Uani 1 1 d . . . . .
H129 H 0.7686 0.0505 0.0389 0.026 Uiso 1 1 calc R U . . .
C130 C 0.6764(2) 0.1259(3) -0.01246(15) 0.0269(7) Uani 1 1 d . . . . .
H130 H 0.6454 0.0638 -0.0242 0.032 Uiso 1 1 calc R U . . .
C131 C 0.6475(2) 0.2239(3) -0.03324(15) 0.0282(8) Uani 1 1 d . . . . .
H131 H 0.5964 0.2269 -0.0580 0.034 Uiso 1 1 calc R U . . .
C132 C 0.6914(2) 0.3168(3) -0.01858(14) 0.0235(7) Uani 1 1 d . . . . .
H132 H 0.6722 0.3832 -0.0331 0.028 Uiso 1 1 calc R U . . .
Ir Ir 0.89707(2) 0.47603(2) 0.22862(2) 0.01214(3) Uani 1 1 d . . . . .
I1 I 0.86002(2) 0.26835(2) 0.24100(2) 0.02328(5) Uani 1 1 d . . . . .
I2 I 1.05860(2) 0.45784(2) 0.28084(2) 0.02391(5) Uani 1 1 d . . . . .
C201 C 0.8517(2) 0.5945(3) 0.29222(13) 0.0213(6) Uani 1 1 d . . . . .
C202 C 0.7801(2) 0.5252(3) 0.27985(14) 0.0199(6) Uani 1 1 d . . . . .
C203 C 0.7590(2) 0.5312(2) 0.21984(13) 0.0182(6) Uani 1 1 d . . . . .
C204 C 0.8175(2) 0.6094(2) 0.19650(13) 0.0169(6) Uani 1 1 d . . . . .
C205 C 0.8790(2) 0.6444(2) 0.24032(13) 0.0188(6) Uani 1 1 d . . . . .
C206 C 0.8908(3) 0.6190(3) 0.34932(15) 0.0340(8) Uani 1 1 d . . . . .
H20A H 0.9400 0.6700 0.3457 0.051 Uiso 1 1 calc R U . . .
H20B H 0.9140 0.5540 0.3667 0.051 Uiso 1 1 calc R U . . .
H20C H 0.8440 0.6492 0.3730 0.051 Uiso 1 1 calc R U . . .
C207 C 0.7276(2) 0.4634(3) 0.32175(16) 0.0293(8) Uani 1 1 d . . . . .
H20D H 0.6815 0.4213 0.3019 0.044 Uiso 0.5 1 calc R U P . .
H20E H 0.6986 0.5121 0.3479 0.044 Uiso 0.5 1 calc R U P . .
H20F H 0.7684 0.4163 0.3429 0.044 Uiso 0.5 1 calc R U P . .
H20G H 0.7509 0.4785 0.3599 0.044 Uiso 0.5 1 calc R U P . .
H20H H 0.7337 0.3877 0.3139 0.044 Uiso 0.5 1 calc R U P . .
H20I H 0.6640 0.4835 0.3189 0.044 Uiso 0.5 1 calc R U P . .
C208 C 0.6827(2) 0.4762(3) 0.19006(17) 0.0294(8) Uani 1 1 d . . . . .
H20J H 0.6543 0.4267 0.2160 0.044 Uiso 0.5 1 calc R U P . .
H20K H 0.7055 0.4373 0.1576 0.044 Uiso 0.5 1 calc R U P . .
H20L H 0.6383 0.5285 0.1770 0.044 Uiso 0.5 1 calc R U P . .
H20M H 0.6778 0.5016 0.1511 0.044 Uiso 0.5 1 calc R U P . .
H20N H 0.6265 0.4910 0.2095 0.044 Uiso 0.5 1 calc R U P . .
H20O H 0.6938 0.3998 0.1901 0.044 Uiso 0.5 1 calc R U P . .
C209 C 0.8071(2) 0.6586(3) 0.13979(14) 0.0232(7) Uani 1 1 d . . . . .
H20P H 0.7845 0.6058 0.1128 0.035 Uiso 1 1 calc R U . . .
H20Q H 0.8656 0.6850 0.1276 0.035 Uiso 1 1 calc R U . . .
H20R H 0.7643 0.7174 0.1416 0.035 Uiso 1 1 calc R U . . .
C210 C 0.9493(2) 0.7282(3) 0.23515(17) 0.0293(8) Uani 1 1 d . . . . .
H21A H 0.9817 0.7363 0.2713 0.044 Uiso 0.5 1 calc R U P . .
H21B H 0.9205 0.7953 0.2247 0.044 Uiso 0.5 1 calc R U P . .
H21C H 0.9918 0.7079 0.2060 0.044 Uiso 0.5 1 calc R U P . .
H21D H 0.9477 0.7567 0.1967 0.044 Uiso 0.5 1 calc R U P . .
H21E H 1.0088 0.6977 0.2433 0.044 Uiso 0.5 1 calc R U P . .
H21F H 0.9376 0.7851 0.2620 0.044 Uiso 0.5 1 calc R U P . .
Cl1 Cl 0.39957(8) 0.14410(9) 0.07013(4) 0.0448(3) Uani 1 1 d . . . . .
Cl2 Cl 0.41464(9) 0.39212(10) 0.06348(5) 0.0502(3) Uani 1 1 d . . . . .
C1S C 0.4103(2) 0.2078(3) 0.00577(15) 0.0287(8) Uani 1 1 d . . . . .
C2S C 0.4169(2) 0.3163(3) 0.00291(16) 0.0313(8) Uani 1 1 d . . . . .
C3S C 0.4241(3) 0.3663(3) -0.04881(18) 0.0358(9) Uani 1 1 d . . . . .
H3S H 0.4281 0.4411 -0.0508 0.043 Uiso 1 1 calc R U . . .
C4S C 0.4255(2) 0.3055(3) -0.09781(16) 0.0332(8) Uani 1 1 d . . . . .
H4S H 0.4305 0.3391 -0.1335 0.040 Uiso 1 1 calc R U . . .
C5S C 0.4197(2) 0.1967(3) -0.09485(16) 0.0317(8) Uani 1 1 d . . . . .
H5S H 0.4213 0.1558 -0.1284 0.038 Uiso 1 1 calc R U . . .
C6S C 0.4116(3) 0.1474(3) -0.04332(16) 0.0312(8) Uani 1 1 d . . . . .
H6S H 0.4068 0.0726 -0.0413 0.037 Uiso 1 1 calc R U . . .

loop_
_atom_site_aniso_label
_atom_site_aniso_U_11
_atom_site_aniso_U_22
_atom_site_aniso_U_33
_atom_site_aniso_U_23
_atom_site_aniso_U_13
_atom_site_aniso_U_12
Sn 0.01044(8) 0.01072(9) 0.01389(9) -0.00100(7) 0.00193(6) -0.00012(7)
N1 0.0145(11) 0.0134(12) 0.0156(11) 0.0006(9) 0.0019(9) -0.0008(9)
N2 0.0110(11) 0.0134(12) 0.0188(12) -0.0016(9) 0.0023(9) -0.0019(9)
N3 0.0120(11) 0.0112(11) 0.0188(12) -0.0017(9) 0.0010(9) -0.0002(9)
N4 0.0127(11) 0.0131(12) 0.0165(11) -0.0010(9) 0.0010(9) -0.0005(9)
N5 0.0169(12) 0.0177(13) 0.0156(12) -0.0003(9) 0.0005(9) -0.0002(10)
N6 0.0144(11) 0.0141(12) 0.0199(12) -0.0013(9) 0.0030(9) -0.0003(10)
N7 0.0142(11) 0.0143(12) 0.0185(12) -0.0019(9) 0.0013(9) 0.0000(10)
N8 0.0138(11) 0.0132(12) 0.0188(12) -0.0019(9) 0.0018(9) -0.0007(9)
C101 0.0171(14) 0.0151(14) 0.0141(13) -0.0008(10) 0.0030(10) 0.0009(11)
C102 0.0213(14) 0.0149(14) 0.0134(13) 0.0009(10) 0.0044(11) -0.0007(12)
C103 0.0180(14) 0.0154(14) 0.0149(13) -0.0002(11) 0.0043(10) 0.0000(11)
C104 0.0166(13) 0.0128(14) 0.0169(13) -0.0011(10) 0.0055(10) -0.0013(11)
C105 0.0145(13) 0.0146(14) 0.0183(13) -0.0029(11) 0.0048(11) -0.0021(11)
C106 0.0149(13) 0.0177(15) 0.0192(14) -0.0020(11) 0.0036(11) -0.0019(12)
C107 0.0148(13) 0.0166(14) 0.0182(14) -0.0026(11) 0.0030(11) -0.0023(11)
C108 0.0122(13) 0.0167(14) 0.0166(13) -0.0032(11) 0.0023(10) -0.0002(11)
C109 0.0135(13) 0.0151(14) 0.0163(13) -0.0023(11) 0.0021(10) 0.0016(11)
C110 0.0164(14) 0.0167(15) 0.0171(13) -0.0015(11) 0.0015(11) 0.0004(11)
C111 0.0158(13) 0.0163(14) 0.0168(13) -0.0010(11) 0.0019(10) 0.0001(11)
C112 0.0159(13) 0.0143(14) 0.0163(13) -0.0015(11) 0.0041(10) -0.0015(11)
C113 0.0136(13) 0.0155(14) 0.0159(13) -0.0020(10) 0.0024(10) -0.0026(11)
C114 0.0155(13) 0.0192(15) 0.0158(13) -0.0013(11) 0.0023(10) -0.0030(12)
C115 0.0164(14) 0.0177(15) 0.0173(13) -0.0004(11) 0.0008(11) -0.0028(12)
C116 0.0140(13) 0.0180(14) 0.0147(13) -0.0020(11) 0.0013(10) -0.0017(11)
C117 0.0208(15) 0.0229(16) 0.0155(14) 0.0015(12) 0.0019(11) 0.0003(13)
C118 0.0254(16) 0.0208(16) 0.0198(15) 0.0055(12) 0.0023(12) 0.0028(13)
C119 0.0302(17) 0.0153(15) 0.0232(15) 0.0044(12) 0.0053(13) -0.0009(13)
C120 0.0217(15) 0.0165(15) 0.0181(14) 0.0002(11) 0.0045(11) -0.0025(12)
C121 0.0202(15) 0.0181(15) 0.0290(16) -0.0040(13) 0.0036(12) -0.0025(13)
C122 0.0196(15) 0.0232(17) 0.0315(17) -0.0050(13) 0.0032(13) -0.0083(13)
C123 0.0143(14) 0.0285(18) 0.0290(17) -0.0052(14) -0.0003(12) -0.0024(13)
C124 0.0155(14) 0.0236(17) 0.0236(15) -0.0031(12) 0.0013(12) -0.0002(12)
C125 0.0188(14) 0.0179(15) 0.0252(16) -0.0024(12) -0.0014(12) 0.0005(12)
C126 0.0225(16) 0.0172(16) 0.0320(18) -0.0020(13) -0.0041(13) 0.0063(13)
C127 0.0232(16) 0.0143(15) 0.0342(18) -0.0024(13) -0.0010(13) 0.0027(13)
C128 0.0187(14) 0.0146(15) 0.0252(15) -0.0014(12) -0.0004(12) -0.0007(12)
C129 0.0234(16) 0.0194(16) 0.0227(15) 0.0016(12) 0.0005(12) -0.0051(13)
C130 0.0277(17) 0.0250(18) 0.0279(17) 0.0014(14) -0.0046(13) -0.0135(14)
C131 0.0234(16) 0.0317(19) 0.0291(17) 0.0059(14) -0.0096(13) -0.0111(15)
C132 0.0218(15) 0.0226(17) 0.0258(16) 0.0038(13) -0.0041(12) -0.0040(13)
Ir 0.01052(5) 0.01203(6) 0.01395(5) -0.00072(4) 0.00204(4) 0.00004(4)
I1 0.02936(11) 0.01666(10) 0.02416(10) -0.00002(7) 0.00839(8) -0.00456(8)
I2 0.01749(9) 0.02906(12) 0.02504(10) -0.00223(8) -0.00272(8) 0.00262(8)
C201 0.0229(15) 0.0211(16) 0.0201(15) -0.0055(12) 0.0040(12) 0.0075(13)
C202 0.0167(14) 0.0212(16) 0.0222(15) 0.0026(12) 0.0082(11) 0.0078(12)
C203 0.0120(13) 0.0182(15) 0.0245(15) 0.0009(12) 0.0036(11) 0.0037(11)
C204 0.0167(14) 0.0142(14) 0.0200(14) 0.0004(11) 0.0048(11) 0.0050(11)
C205 0.0198(14) 0.0121(14) 0.0248(15) -0.0026(11) 0.0043(12) 0.0031(12)
C206 0.043(2) 0.036(2) 0.0230(17) -0.0101(15) -0.0017(15) 0.0068(18)
C207 0.0267(17) 0.0317(19) 0.0301(18) 0.0081(15) 0.0142(14) 0.0064(15)
C208 0.0184(16) 0.0288(19) 0.041(2) 0.0046(15) -0.0037(14) -0.0027(14)
C209 0.0249(16) 0.0236(17) 0.0214(15) 0.0046(13) 0.0062(12) 0.0089(13)
C210 0.0281(18) 0.0148(16) 0.045(2) -0.0060(14) 0.0017(15) -0.0022(14)
Cl1 0.0590(7) 0.0494(6) 0.0257(4) 0.0065(4) -0.0060(4) -0.0204(5)
Cl2 0.0645(7) 0.0447(6) 0.0415(6) -0.0165(5) 0.0045(5) -0.0028(6)
C1S 0.0257(17) 0.036(2) 0.0239(16) 0.0030(15) -0.0028(13) -0.0073(15)
C2S 0.0258(17) 0.037(2) 0.0316(19) -0.0062(16) 0.0008(14) 0.0002(16)
C3S 0.0317(19) 0.032(2) 0.044(2) 0.0048(17) 0.0038(16) 0.0056(17)
C4S 0.0251(17) 0.045(2) 0.0297(18) 0.0090(16) 0.0006(14) 0.0040(17)
C5S 0.0253(17) 0.044(2) 0.0258(17) -0.0035(16) -0.0003(14) -0.0036(16)
C6S 0.0311(18) 0.033(2) 0.0295(18) -0.0004(15) -0.0030(14) -0.0086(16)

loop_
_atom_type_symbol
_atom_type_description
_atom_type_scat_dispersion_real
_atom_type_scat_dispersion_imag
_atom_type_scat_source
C C 0.0033 0.0016 'International Tables Vol C Tables 4.2.6.8 and 6.1.1.4'
H H 0.0000 0.0000 'International Tables Vol C Tables 4.2.6.8 and 6.1.1.4'
N N 0.0061 0.0033 'International Tables Vol C Tables 4.2.6.8 and 6.1.1.4'
Cl Cl 0.1484 0.1585 'International Tables Vol C Tables 4.2.6.8 and 6.1.1.4'
Sn Sn -0.6537 1.4246 'International Tables Vol C Tables 4.2.6.8 and 6.1.1.4'
I I -0.4742 1.8119 'International Tables Vol C Tables 4.2.6.8 and 6.1.1.4'
Ir Ir -1.4442 7.9887 'International Tables Vol C Tables 4.2.6.8 and 6.1.1.4'

loop_
_geom_angle_atom_site_label_1
_geom_angle_atom_site_label_2
_geom_angle_atom_site_label_3
_geom_angle
_geom_angle_site_symmetry_1
_geom_angle_site_symmetry_3
_geom_angle_publ_flag
N3 Sn N2 79.20(9) . . ?
N3 Sn N4 78.84(9) . . ?
N2 Sn N4 127.93(9) . . ?
N3 Sn N1 126.74(9) . . ?
N2 Sn N1 77.92(9) . . ?
N4 Sn N1 78.66(9) . . ?
N3 Sn Ir 117.45(7) . . ?
N2 Sn Ir 115.86(7) . . ?
N4 Sn Ir 116.19(6) . . ?
N1 Sn Ir 115.82(6) . . ?
C104 N1 C101 108.2(2) . . ?
C104 N1 Sn 121.4(2) . . ?
C101 N1 Sn 123.70(19) . . ?
C108 N2 C105 108.2(2) . . ?
C108 N2 Sn 124.42(19) . . ?
C105 N2 Sn 121.38(19) . . ?
C112 N3 C109 107.9(2) . . ?
C112 N3 Sn 125.13(19) . . ?
C109 N3 Sn 125.39(19) . . ?
C113 N4 C116 108.3(2) . . ?
C113 N4 Sn 124.8(2) . . ?
C116 N4 Sn 124.2(2) . . ?
C101 N5 C116 123.1(3) . . ?
C105 N6 C104 122.5(3) . . ?
C109 N7 C108 122.5(3) . . ?
C113 N8 C112 122.7(3) . . ?
N5 C101 N1 127.9(3) . . ?
N5 C101 C102 122.8(3) . . ?
N1 C101 C102 109.2(3) . . ?
C117 C102 C103 121.4(3) . . ?
C117 C102 C101 131.4(3) . . ?
C103 C102 C101 106.9(3) . . ?
C120 C103 C102 121.1(3) . . ?
C120 C103 C104 132.3(3) . . ?
C102 C103 C104 106.5(3) . . ?
N6 C104 N1 127.7(3) . . ?
N6 C104 C103 123.1(3) . . ?
N1 C104 C103 109.2(3) . . ?
N6 C105 N2 127.3(3) . . ?
N6 C105 C106 123.6(3) . . ?
N2 C105 C106 109.1(3) . . ?
C121 C106 C107 121.1(3) . . ?
C121 C106 C105 132.5(3) . . ?
C107 C106 C105 106.4(3) . . ?
C124 C107 C106 121.6(3) . . ?
C124 C107 C108 131.5(3) . . ?
C106 C107 C108 106.9(3) . . ?
N7 C108 N2 128.0(3) . . ?
N7 C108 C107 122.6(3) . . ?
N2 C108 C107 109.4(3) . . ?
N7 C109 N3 128.6(3) . . ?
N7 C109 C110 122.3(3) . . ?
N3 C109 C110 109.0(3) . . ?
C125 C110 C111 121.7(3) . . ?
C125 C110 C109 131.6(3) . . ?
C111 C110 C109 106.6(3) . . ?
C128 C111 C110 121.3(3) . . ?
C128 C111 C112 131.7(3) . . ?
C110 C111 C112 106.8(3) . . ?
N8 C112 N3 127.8(3) . . ?
N8 C112 C111 122.4(3) . . ?
N3 C112 C111 109.5(3) . . ?
N8 C113 N4 128.1(3) . . ?
N8 C113 C114 122.5(3) . . ?
N4 C113 C114 109.2(3) . . ?
C129 C114 C115 121.4(3) . . ?
C129 C114 C113 132.0(3) . . ?
C115 C114 C113 106.5(3) . . ?
C132 C115 C114 121.5(3) . . ?
C132 C115 C116 131.5(3) . . ?
C114 C115 C116 106.9(3) . . ?
N5 C116 N4 127.8(3) . . ?
N5 C116 C115 123.0(3) . . ?
N4 C116 C115 109.1(3) . . ?
C118 C117 C102 117.2(3) . . ?
C117 C118 C119 121.2(3) . . ?
C120 C119 C118 121.8(3) . . ?
C119 C120 C103 117.2(3) . . ?
C122 C121 C106 117.4(3) . . ?
C121 C122 C123 121.4(3) . . ?
C124 C123 C122 121.4(3) . . ?
C123 C124 C107 117.1(3) . . ?
C126 C125 C110 116.7(3) . . ?
C125 C126 C127 121.9(3) . . ?
C128 C127 C126 121.3(3) . . ?
C127 C128 C111 117.2(3) . . ?
C130 C129 C114 116.8(3) . . ?
C129 C130 C131 121.7(3) . . ?
C132 C131 C130 121.6(3) . . ?
C131 C132 C115 116.9(3) . . ?
C205 Ir C203 64.96(12) . . ?
C205 Ir C204 38.56(12) . . ?
C203 Ir C204 38.47(11) . . ?
C205 Ir C202 63.63(12) . . ?
C203 Ir C202 38.50(12) . . ?
C204 Ir C202 63.46(11) . . ?
C205 Ir C201 38.35(12) . . ?
C203 Ir C201 63.42(12) . . ?
C204 Ir C201 63.26(12) . . ?
C202 Ir C201 36.64(12) . . ?
C205 Ir Sn 115.85(8) . . ?
C203 Ir Sn 116.67(8) . . ?
C204 Ir Sn 99.69(8) . . ?
C202 Ir Sn 154.74(9) . . ?
C201 Ir Sn 153.65(9) . . ?
C205 Ir I2 97.89(9) . . ?
C203 Ir I2 154.68(9) . . ?
C204 Ir I2 134.18(8) . . ?
C202 Ir I2 118.14(9) . . ?
C201 Ir I2 91.47(9) . . ?
Sn Ir I2 87.121(7) . . ?
C205 Ir I1 156.44(8) . . ?
C203 Ir I1 97.41(8) . . ?
C204 Ir I1 132.72(8) . . ?
C202 Ir I1 92.82(9) . . ?
C201 Ir I1 120.86(9) . . ?
Sn Ir I1 85.495(7) . . ?
I2 Ir I1 92.782(8) . . ?
C202 C201 C205 108.6(3) . . ?
C202 C201 C206 126.6(3) . . ?
C205 C201 C206 124.6(3) . . ?
C202 C201 Ir 71.28(18) . . ?
C205 C201 Ir 68.08(17) . . ?
C206 C201 Ir 129.2(2) . . ?
C201 C202 C203 108.5(3) . . ?
C201 C202 C207 126.2(3) . . ?
C203 C202 C207 125.0(3) . . ?
C201 C202 Ir 72.08(17) . . ?
C203 C202 Ir 68.57(16) . . ?
C207 C202 Ir 129.7(2) . . ?
C204 C203 C202 107.1(3) . . ?
C204 C203 C208 126.7(3) . . ?
C202 C203 C208 125.7(3) . . ?
C204 C203 Ir 71.39(17) . . ?
C202 C203 Ir 72.93(17) . . ?
C208 C203 Ir 126.9(2) . . ?
C203 C204 C205 108.3(3) . . ?
C203 C204 C209 125.8(3) . . ?
C205 C204 C209 125.2(3) . . ?
C203 C204 Ir 70.14(17) . . ?
C205 C204 Ir 69.91(17) . . ?
C209 C204 Ir 133.1(2) . . ?
C204 C205 C201 107.1(3) . . ?
C204 C205 C210 126.4(3) . . ?
C201 C205 C210 126.0(3) . . ?
C204 C205 Ir 71.52(17) . . ?
C201 C205 Ir 73.58(18) . . ?
C210 C205 Ir 126.7(2) . . ?
C2S C1S C6S 120.2(3) . . ?
C2S C1S Cl1 120.9(3) . . ?
C6S C1S Cl1 118.9(3) . . ?
C1S C2S C3S 120.3(4) . . ?
C1S C2S Cl2 120.6(3) . . ?
C3S C2S Cl2 119.1(3) . . ?
C2S C3S C4S 119.3(4) . . ?
C5S C4S C3S 120.4(4) . . ?
C6S C5S C4S 120.2(4) . . ?
C5S C6S C1S 119.6(4) . . ?

loop_
_geom_bond_atom_site_label_1
_geom_bond_atom_site_label_2
_geom_bond_distance
_geom_bond_site_symmetry_2
_geom_bond_publ_flag
Sn N3 2.179(2) . ?
Sn N2 2.186(2) . ?
Sn N4 2.188(2) . ?
Sn N1 2.199(2) . ?
Sn Ir 2.5721(2) . ?
N1 C104 1.379(4) . ?
N1 C101 1.380(4) . ?
N2 C108 1.371(4) . ?
N2 C105 1.380(4) . ?
N3 C112 1.378(4) . ?
N3 C109 1.382(4) . ?
N4 C113 1.373(4) . ?
N4 C116 1.381(4) . ?
N5 C101 1.321(4) . ?
N5 C116 1.327(4) . ?
N6 C105 1.327(4) . ?
N6 C104 1.331(4) . ?
N7 C109 1.322(4) . ?
N7 C108 1.324(4) . ?
N8 C113 1.324(4) . ?
N8 C112 1.325(4) . ?
C101 C102 1.450(4) . ?
C102 C117 1.392(4) . ?
C102 C103 1.401(4) . ?
C103 C120 1.394(4) . ?
C103 C104 1.456(4) . ?
C105 C106 1.458(4) . ?
C106 C121 1.394(4) . ?
C106 C107 1.395(4) . ?
C107 C124 1.392(4) . ?
C107 C108 1.452(4) . ?
C109 C110 1.453(4) . ?
C110 C125 1.395(4) . ?
C110 C111 1.398(4) . ?
C111 C128 1.393(4) . ?
C111 C112 1.442(4) . ?
C113 C114 1.454(4) . ?
C114 C129 1.395(4) . ?
C114 C115 1.398(4) . ?
C115 C132 1.394(4) . ?
C115 C116 1.447(4) . ?
C117 C118 1.389(5) . ?
C118 C119 1.398(5) . ?
C119 C120 1.384(5) . ?
C121 C122 1.385(5) . ?
C122 C123 1.402(5) . ?
C123 C124 1.385(5) . ?
C125 C126 1.389(5) . ?
C126 C127 1.399(5) . ?
C127 C128 1.389(4) . ?
C129 C130 1.385(5) . ?
C130 C131 1.399(5) . ?
C131 C132 1.384(5) . ?
Ir C205 2.166(3) . ?
Ir C203 2.171(3) . ?
Ir C204 2.187(3) . ?
Ir C202 2.229(3) . ?
Ir C201 2.240(3) . ?
Ir I2 2.6852(2) . ?
Ir I1 2.7020(2) . ?
C201 C202 1.405(5) . ?
C201 C205 1.449(4) . ?
C201 C206 1.494(5) . ?
C202 C203 1.452(4) . ?
C202 C207 1.495(4) . ?
C203 C204 1.436(4) . ?
C203 C208 1.494(5) . ?
C204 C205 1.438(4) . ?
C204 C209 1.486(4) . ?
C205 C210 1.495(5) . ?
Cl1 C1S 1.736(4) . ?
Cl2 C2S 1.727(4) . ?
C1S C2S 1.379(6) . ?
C1S C6S 1.392(5) . ?
C2S C3S 1.385(6) . ?
C3S C4S 1.393(6) . ?
C4S C5S 1.381(6) . ?
C5S C6S 1.380(5) . ?
